data_7051328
loop_
_publ_author_name
'Amandeep K. Sra'
'Guillaume Rombaut'
'Fr\'ed\'eric Lahit\^ete'
'St\'ephane Golhen'
'Lahc\`ene Ouahab'
'Corine Mathoni\`ere'
'J. V. Yakhmi'
'(the late) Olivier Kahn'

_publ_section_title
;
 Hepta/octa cyanomolybdates with Fe2+: influence of the valence state
 of Mo on the magnetic behavior
;
_journal_issue 11
_journal_name_full 'New J. Chem.'
_journal_page_first 871
_journal_page_last 876
_journal_paper_doi 10.1039/b004566g
_journal_volume 24
_journal_year 2000
_chemical_formula_sum 'C8 H16 Fe2 Mo N8 O8'
_chemical_formula_weight 559.93
_chemical_name_common Fe2[Mo(CN)8].8H20
_chemical_name_systematic
;
 ?
;
_space_group_IT_number 97
_symmetry_cell_setting tetragonal
_symmetry_space_group_name_Hall 'I 4 2'
_symmetry_space_group_name_H-M 'I 4 2 2'
_atom_sites_solution_hydrogens geom
_atom_sites_solution_primary direct
_atom_sites_solution_secondary difmap
_audit_creation_method SHELXL-97
_cell_angle_alpha 90.00
_cell_angle_beta 90.00
_cell_angle_gamma 90.00
_cell_formula_units_Z 4
_cell_length_a 11.809(2)
_cell_length_b 11.809(2)
_cell_length_c 13.108(2)
_cell_measurement_reflns_used 25
_cell_measurement_temperature 293(2)
_cell_measurement_theta_max 12.17
_cell_measurement_theta_min 2.44
_cell_volume 1827.9(5)
_computing_cell_refinement MolEN
_computing_data_collection 'Enraf Nonius CAD4'
_computing_data_reduction MolEN
_computing_structure_refinement 'SHELXL-97 (Sheldrick, 1997)'
_computing_structure_solution 'SHELXS-97 (Sheldrick, 1990)'
_diffrn_ambient_temperature 293(2)
_diffrn_measured_fraction_theta_full 0.500
_diffrn_measured_fraction_theta_max 0.500
_diffrn_measurement_device_type 'Enraf nonius CAD4 diffractometer'
_diffrn_measurement_method \q-2\q
_diffrn_radiation_monochromator graphite
_diffrn_radiation_source 'fine-focus sealed tube'
_diffrn_radiation_type MoK\a
_diffrn_radiation_wavelength 0.71073
_diffrn_reflns_av_R_equivalents 0.0270
_diffrn_reflns_av_sigmaI/netI 0.0396
_diffrn_reflns_limit_h_max 16
_diffrn_reflns_limit_h_min 0
_diffrn_reflns_limit_k_max 16
_diffrn_reflns_limit_k_min 0
_diffrn_reflns_limit_l_max 18
_diffrn_reflns_limit_l_min 0
_diffrn_reflns_number 1502
_diffrn_reflns_theta_full 29.88
_diffrn_reflns_theta_max 29.88
_diffrn_reflns_theta_min 2.32
_diffrn_standards_interval_time 60
_diffrn_standards_number 3
_exptl_absorpt_coefficient_mu 2.297
_exptl_absorpt_correction_T_max 0.999508
_exptl_absorpt_correction_T_min 0.891085
_exptl_absorpt_correction_type '\y scan'
_exptl_crystal_density_diffrn 2.034
_exptl_crystal_density_method 'not measured'
_exptl_crystal_F_000 1112
_refine_diff_density_max 1.250
_refine_diff_density_min -0.883
_refine_diff_density_rms 0.223
_refine_ls_abs_structure_details 'Flack H D (1983), Acta Cryst. A39, 876-881'
_refine_ls_abs_structure_Flack 0.63(17)
_refine_ls_extinction_method none
_refine_ls_goodness_of_fit_ref 1.288
_refine_ls_hydrogen_treatment mixed
_refine_ls_matrix_type full
_refine_ls_number_parameters 73
_refine_ls_number_reflns 1337
_refine_ls_number_restraints 0
_refine_ls_restrained_S_all 1.288
_refine_ls_R_factor_all 0.0782
_refine_ls_R_factor_gt 0.0555
_refine_ls_shift/su_max 0.003
_refine_ls_shift/su_mean 0.001
_refine_ls_structure_factor_coef Fsqd
_refine_ls_weighting_details 'w=1/[\s^2^(Fo^2^)+(0.0000P)^2^+54.9791P] where P=(Fo^2^+2Fc^2^)/3'
_refine_ls_weighting_scheme calc
_refine_ls_wR_factor_gt 0.1414
_refine_ls_wR_factor_ref 0.1482
_reflns_number_gt 1094
_reflns_number_total 1337
_reflns_threshold_expression >2sigma(I)
_cod_data_source_file b004566g.txt
_cod_data_source_block calcul2
_cod_depositor_comments
;
The following automatic conversions were performed:
'_symmetry_cell_setting' value 'Tetragonal' changed to 'tetragonal'
according to '/home/saulius/struct/CIF-dictionaries/cif_core.dic'
dictionary named 'cif_core.dic' version 2.4.1 from 2010-06-29.

Automatic conversion script
Id: cif_fix_enum 1527 2010-12-29 10:47:43Z saulius 

The following automatic conversions were performed:

'_refine_ls_weighting_scheme' value 'calc
w=1/[\s^2^(Fo^2^)+(0.0000P)^2^+54.9791P] where P=(Fo^2^+2Fc^2^)/3'
was changed to 'calc'. New tag '_refine_ls_weighting_details' was
created. The value of the new tag was set to
'w=1/[\s^2^(Fo^2^)+(0.0000P)^2^+54.9791P] where P=(Fo^2^+2Fc^2^)/3'.

Automatic conversion script
Id: cif_fix_values 3143 2015-03-26 13:38:13Z robertas 
;
_cod_original_cell_volume 1828.1(6)
_cod_original_sg_symbol_H-M I422
_cod_database_code 7051328

loop_
_symmetry_equiv_pos_as_xyz
'x, y, z'
'-x, -y, z'
'-x, y, -z'
'x, -y, -z'
'y, x, -z'
'-y, -x, -z'
'-y, x, z'
'y, -x, z'
'x+1/2, y+1/2, z+1/2'
'-x+1/2, -y+1/2, z+1/2'
'-x+1/2, y+1/2, -z+1/2'
'x+1/2, -y+1/2, -z+1/2'
'y+1/2, x+1/2, -z+1/2'
'-y+1/2, -x+1/2, -z+1/2'
'-y+1/2, x+1/2, z+1/2'
'y+1/2, -x+1/2, z+1/2'

loop_
_atom_site_label
_atom_site_type_symbol
_atom_site_fract_x
_atom_site_fract_y
_atom_site_fract_z
_atom_site_U_iso_or_equiv
_atom_site_adp_type
_atom_site_occupancy
_atom_site_calc_flag
_atom_site_refinement_flags
_atom_site_disorder_assembly
_atom_site_disorder_group
Mo1 Mo 0.0000 0.0000 0.5000 0.0062(5) Uani 1 d S . .
Fe1 Fe 0.19633(8) 0.30367(8) 0.2500 0.0161(3) Uani 1 d S . .
Mo2 Mo 0.0000 0.0000 0.0000 0.0119(6) Uani 1 d S . .
C1 C 0.0645(13) 0.1340(15) 0.4084(11) 0.032(4) Uani 1 d . . .
N1 N 0.0849(9) 0.2194(8) 0.3635(8) 0.025(2) Uani 1 d . . .
C2 C 0.0638(18) 0.1406(12) 0.0874(10) 0.040(5) Uani 1 d . . .
N2 N 0.1312(9) 0.1988(10) 0.1332(9) 0.030(2) Uani 1 d . . .
O1 O 0.2856(11) 0.1430(10) 0.2625(16) 0.025(4) Uani 0.50 d P . .
O2 O 0.1034(12) 0.4551(10) 0.2672(11) 0.027(4) Uani 0.50 d P . .
O3 O 0.1079(13) 0.3984(16) 0.5553(7) 0.097(5) Uani 1 d . . .

loop_
_atom_site_aniso_label
_atom_site_aniso_U_11
_atom_site_aniso_U_22
_atom_site_aniso_U_33
_atom_site_aniso_U_23
_atom_site_aniso_U_13
_atom_site_aniso_U_12
Mo1 0.0041(7) 0.0041(7) 0.0102(12) 0.000 0.000 0.000
Fe1 0.0168(4) 0.0168(4) 0.0146(6) -0.0060(11) -0.0060(11) -0.0026(5)
Mo2 0.0135(9) 0.0135(9) 0.0087(13) 0.000 0.000 0.000
C1 0.032(7) 0.044(9) 0.019(7) 0.018(6) -0.014(5) -0.015(6)
N1 0.032(5) 0.023(5) 0.021(4) 0.008(4) 0.001(4) -0.013(4)
C2 0.090(13) 0.014(6) 0.016(7) 0.012(5) -0.023(7) -0.028(7)
N2 0.028(5) 0.029(5) 0.033(5) -0.006(4) -0.012(5) -0.006(4)
O1 0.034(6) 0.020(5) 0.019(10) -0.008(6) -0.001(7) -0.004(5)
O2 0.034(6) 0.022(5) 0.024(11) 0.005(5) -0.003(6) 0.010(5)
O3 0.074(11) 0.149(16) 0.066(6) -0.061(8) -0.047(7) 0.034(8)

loop_
_atom_type_symbol
_atom_type_description
_atom_type_scat_dispersion_real
_atom_type_scat_dispersion_imag
_atom_type_scat_source
C C 0.0033 0.0016 'International Tables Vol C Tables 4.2.6.8 and 6.1.1.4'
H H 0.0000 0.0000 'International Tables Vol C Tables 4.2.6.8 and 6.1.1.4'
Mo Mo -1.6832 0.6857 'International Tables Vol C Tables 4.2.6.8 and 6.1.1.4'
Fe Fe 0.3463 0.8444 'International Tables Vol C Tables 4.2.6.8 and 6.1.1.4'
N N 0.0061 0.0033 'International Tables Vol C Tables 4.2.6.8 and 6.1.1.4'
O O 0.0106 0.0060 'International Tables Vol C Tables 4.2.6.8 and 6.1.1.4'

loop_
_geom_angle_atom_site_label_1
_geom_angle_atom_site_label_2
_geom_angle_atom_site_label_3
_geom_angle
_geom_angle_site_symmetry_1
_geom_angle_site_symmetry_3
_geom_angle_publ_flag
C1 Mo1 C1 148.3(9) 5_556 2 ?
C1 Mo1 C1 138.0(8) 5_556 7 ?
C1 Mo1 C1 71.4(4) 2 7 ?
C1 Mo1 C1 71.4(4) 5_556 3_556 ?
C1 Mo1 C1 138.0(8) 2 3_556 ?
C1 Mo1 C1 77.6(7) 7 3_556 ?
C1 Mo1 C1 71.4(4) 5_556 4_556 ?
C1 Mo1 C1 83.9(10) 2 4_556 ?
C1 Mo1 C1 148.3(10) 7 4_556 ?
C1 Mo1 C1 111.3(8) 3_556 4_556 ?
C1 Mo1 C1 77.6(7) 5_556 . ?
C1 Mo1 C1 111.3(8) 2 . ?
C1 Mo1 C1 71.4(4) 7 . ?
C1 Mo1 C1 83.9(10) 3_556 . ?
C1 Mo1 C1 138.0(8) 4_556 . ?
C1 Mo1 C1 111.3(8) 5_556 6_556 ?
C1 Mo1 C1 77.6(7) 2 6_556 ?
C1 Mo1 C1 83.9(10) 7 6_556 ?
C1 Mo1 C1 71.4(4) 3_556 6_556 ?
C1 Mo1 C1 71.4(4) 4_556 6_556 ?
C1 Mo1 C1 148.3(9) . 6_556 ?
C1 Mo1 C1 83.9(10) 5_556 8 ?
C1 Mo1 C1 71.4(4) 2 8 ?
C1 Mo1 C1 111.3(8) 7 8 ?
C1 Mo1 C1 148.3(10) 3_556 8 ?
C1 Mo1 C1 77.6(7) 4_556 8 ?
C1 Mo1 C1 71.4(4) . 8 ?
C1 Mo1 C1 138.0(8) 6_556 8 ?
O2 Fe1 O2 29.5(8) . 14 ?
O2 Fe1 N2 112.6(5) . . ?
O2 Fe1 N2 85.4(5) 14 . ?
O2 Fe1 N2 85.4(5) . 14 ?
O2 Fe1 N2 112.6(5) 14 14 ?
N2 Fe1 N2 161.9(6) . 14 ?
O2 Fe1 O1 150.7(5) . 14 ?
O2 Fe1 O1 169.3(6) 14 14 ?
N2 Fe1 O1 88.8(5) . 14 ?
N2 Fe1 O1 73.7(6) 14 14 ?
O2 Fe1 O1 169.3(6) . . ?
O2 Fe1 O1 150.7(5) 14 . ?
N2 Fe1 O1 73.7(6) . . ?
N2 Fe1 O1 88.8(5) 14 . ?
O1 Fe1 O1 33.0(7) 14 . ?
O2 Fe1 N1 90.0(5) . . ?
O2 Fe1 N1 78.6(5) 14 . ?
N2 Fe1 N1 90.4(3) . . ?
N2 Fe1 N1 91.4(3) 14 . ?
O1 Fe1 N1 110.5(5) 14 . ?
O1 Fe1 N1 81.2(5) . . ?
O2 Fe1 N1 78.6(5) . 14 ?
O2 Fe1 N1 90.0(5) 14 14 ?
N2 Fe1 N1 91.4(3) . 14 ?
N2 Fe1 N1 90.4(3) 14 14 ?
O1 Fe1 N1 81.2(5) 14 14 ?
O1 Fe1 N1 110.5(5) . 14 ?
N1 Fe1 N1 168.2(5) . 14 ?
C2 Mo2 C2 145.3(11) 6 . ?
C2 Mo2 C2 139.0(12) 6 8 ?
C2 Mo2 C2 73.6(3) . 8 ?
C2 Mo2 C2 73.6(3) 6 4 ?
C2 Mo2 C2 139.0(12) . 4 ?
C2 Mo2 C2 75.1(10) 8 4 ?
C2 Mo2 C2 75.1(10) 6 2 ?
C2 Mo2 C2 115.7(7) . 2 ?
C2 Mo2 C2 73.6(3) 8 2 ?
C2 Mo2 C2 79.1(8) 4 2 ?
C2 Mo2 C2 115.7(7) 6 5 ?
C2 Mo2 C2 75.1(10) . 5 ?
C2 Mo2 C2 79.1(8) 8 5 ?
C2 Mo2 C2 73.6(3) 4 5 ?
C2 Mo2 C2 145.3(11) 2 5 ?
C2 Mo2 C2 73.6(3) 6 3 ?
C2 Mo2 C2 79.1(8) . 3 ?
C2 Mo2 C2 145.3(11) 8 3 ?
C2 Mo2 C2 115.7(7) 4 3 ?
C2 Mo2 C2 139.0(12) 2 3 ?
C2 Mo2 C2 73.6(3) 5 3 ?
C2 Mo2 C2 79.1(8) 6 7 ?
C2 Mo2 C2 73.6(3) . 7 ?
C2 Mo2 C2 115.7(7) 8 7 ?
C2 Mo2 C2 145.3(11) 4 7 ?
C2 Mo2 C2 73.6(3) 2 7 ?
C2 Mo2 C2 139.0(12) 5 7 ?
C2 Mo2 C2 75.1(10) 3 7 ?
N1 C1 Mo1 168.5(14) . . ?
C1 N1 Fe1 146.0(12) . . ?
N2 C2 Mo2 158.7(16) . . ?
C2 N2 Fe1 158.5(13) . . ?
O1 O1 Fe1 73.5(4) 14 . ?
O2 O2 Fe1 75.2(4) 14 . ?

loop_
_geom_bond_atom_site_label_1
_geom_bond_atom_site_label_2
_geom_bond_distance
_geom_bond_site_symmetry_2
_geom_bond_publ_flag
Mo1 C1 2.128(15) 5_556 ?
Mo1 C1 2.128(15) 2 ?
Mo1 C1 2.128(15) 7 ?
Mo1 C1 2.128(15) 3_556 ?
Mo1 C1 2.128(15) 4_556 ?
Mo1 C1 2.128(15) . ?
Mo1 C1 2.128(15) 6_556 ?
Mo1 C1 2.128(15) 8 ?
Fe1 O2 2.110(12) . ?
Fe1 O2 2.110(12) 14 ?
Fe1 N2 2.114(11) . ?
Fe1 N2 2.114(11) 14 ?
Fe1 O1 2.177(13) 14 ?
Fe1 O1 2.177(13) . ?
Fe1 N1 2.222(10) . ?
Fe1 N1 2.222(10) 14 ?
Mo2 C2 2.153(14) 6 ?
Mo2 C2 2.153(14) . ?
Mo2 C2 2.153(14) 8 ?
Mo2 C2 2.153(14) 4 ?
Mo2 C2 2.153(14) 2 ?
Mo2 C2 2.153(14) 5 ?
Mo2 C2 2.153(14) 3 ?
Mo2 C2 2.153(14) 7 ?
C1 N1 1.192(18) . ?
C2 N2 1.212(18) . ?
O1 O1 1.24(3) 14 ?
O2 O2 1.08(3) 14 ?
